data_7153563
loop_
_publ_author_name
'Muntaner, Jaime G.'
'Casarrubios, Luis'
'Sierra, Miguel A.'

_publ_section_title
;
 Synthesis of new bioorganometallic Ir- and Rh-complexes having \b-lactam
 containing ligands.
;
_journal_issue 2
_journal_name_full 'Organic &amp; biomolecular chemistry'
_journal_page_first 286
_journal_page_last 297
_journal_paper_doi 10.1039/c3ob41354c
_journal_volume 12
_journal_year 2014
_chemical_formula_sum 'C37 H36 Cl N2 O3 Rh'
_chemical_formula_weight 695.04
_chemical_name_systematic
; 
 ? 
;
_space_group_IT_number 148
_symmetry_cell_setting hexagonal
_symmetry_space_group_name_Hall '-R 3'
_symmetry_space_group_name_H-M 'R -3 :H'
_atom_sites_solution_hydrogens geom
_atom_sites_solution_primary direct
_atom_sites_solution_secondary difmap
_audit_creation_method SHELXL-97
_cell_angle_alpha 90.00
_cell_angle_beta 90.00
_cell_angle_gamma 120.00
_cell_formula_units_Z 18
_cell_length_a 32.2169(10)
_cell_length_b 32.2169(10)
_cell_length_c 20.2356(13)
_cell_measurement_reflns_used 2772
_cell_measurement_temperature 293(2)
_cell_measurement_theta_max 16.13
_cell_measurement_theta_min 2.18
_cell_volume 18189.2(14)
_computing_cell_refinement 'Bruker SMART'
_computing_data_collection 'Bruker SMART'
_computing_data_reduction 'Bruker SAINT'
_computing_molecular_graphics 'Bruker SHELXTL'
_computing_publication_material 'Bruker SHELXTL'
_computing_structure_refinement 'SHELXL-97 (Sheldrick, 1997)'
_computing_structure_solution 'SHELXS-97 (Sheldrick, 1990)'
_diffrn_ambient_temperature 293(2)
_diffrn_measured_fraction_theta_full 1.000
_diffrn_measured_fraction_theta_max 1.000
_diffrn_measurement_device_type 'CCD area detector'
_diffrn_measurement_method 'phi and omega scans'
_diffrn_radiation_monochromator graphite
_diffrn_radiation_source 'fine-focus sealed tube'
_diffrn_radiation_type MoK\a
_diffrn_radiation_wavelength 0.71073
_diffrn_reflns_av_R_equivalents 0.1184
_diffrn_reflns_av_sigmaI/netI 0.1758
_diffrn_reflns_limit_h_max 32
_diffrn_reflns_limit_h_min -38
_diffrn_reflns_limit_k_max 38
_diffrn_reflns_limit_k_min -38
_diffrn_reflns_limit_l_max 22
_diffrn_reflns_limit_l_min -24
_diffrn_reflns_number 46957
_diffrn_reflns_theta_full 25.00
_diffrn_reflns_theta_max 25.00
_diffrn_reflns_theta_min 1.24
_exptl_absorpt_coefficient_mu 0.520
_exptl_absorpt_correction_type none
_exptl_crystal_colour orange
_exptl_crystal_density_diffrn 1.142
_exptl_crystal_density_method 'not measured'
_exptl_crystal_description prismatic
_exptl_crystal_F_000 6444
_exptl_crystal_size_max 0.17
_exptl_crystal_size_mid 0.12
_exptl_crystal_size_min 0.10
_platon_squeeze_details
;
 The final refinement show high values of residual non-modelled 
 electronic density.Therefore, the Squeeze program was used to 
 remove its contribution to the overal intensity data.An 
 improvement was observed in all refinement parameters and residual
 when this procedure is applied   
;
_refine_diff_density_max 0.452
_refine_diff_density_min -0.266
_refine_diff_density_rms 0.066
_refine_ls_extinction_method none
_refine_ls_goodness_of_fit_ref 0.994
_refine_ls_hydrogen_treatment constr
_refine_ls_matrix_type full
_refine_ls_number_parameters 397
_refine_ls_number_reflns 7135
_refine_ls_number_restraints 0
_refine_ls_restrained_S_all 0.994
_refine_ls_R_factor_all 0.1191
_refine_ls_R_factor_gt 0.0472
_refine_ls_shift/su_max 0.001
_refine_ls_shift/su_mean 0.000
_refine_ls_structure_factor_coef Fsqd
_refine_ls_weighting_details 'calc w=1/[\s^2^(Fo^2^)+(0.0128P)^2^+0.0000P] where P=(Fo^2^+2Fc^2^)/3'
_refine_ls_weighting_scheme calc
_refine_ls_wR_factor_gt 0.0838
_refine_ls_wR_factor_ref 0.0877
_reflns_number_gt 2544
_reflns_number_total 7135
_reflns_threshold_expression >2sigma(I)
_cod_data_source_file c3ob41354c.txt
_cod_data_source_block 2JM603sq
_cod_depositor_comments
;
The following automatic conversions were performed:

'_symmetry_cell_setting' value 'Hexagonal' changed to 'hexagonal'
according to
/usr/data/users/saulius/automatic-downloads/current/RSC/lib/dictionaries/cif_core.dic
dictionary named 'cif_core.dic' version 2.4.2 from 2011-04-26.

Automatic conversion script
Id: cif_fix_values 2281 2013-09-26 08:29:07Z andrius 
;
_cod_original_sg_symbol_H-M R-3
_cod_database_code 7153563

loop_
_symmetry_equiv_pos_as_xyz
'x, y, z'
'-y, x-y, z'
'-x+y, -x, z'
'x+2/3, y+1/3, z+1/3'
'-y+2/3, x-y+1/3, z+1/3'
'-x+y+2/3, -x+1/3, z+1/3'
'x+1/3, y+2/3, z+2/3'
'-y+1/3, x-y+2/3, z+2/3'
'-x+y+1/3, -x+2/3, z+2/3'
'-x, -y, -z'
'y, -x+y, -z'
'x-y, x, -z'
'-x+2/3, -y+1/3, -z+1/3'
'y+2/3, -x+y+1/3, -z+1/3'
'x-y+2/3, x+1/3, -z+1/3'
'-x+1/3, -y+2/3, -z+2/3'
'y+1/3, -x+y+2/3, -z+2/3'
'x-y+1/3, x+2/3, -z+2/3'

loop_
_atom_site_label
_atom_site_type_symbol
_atom_site_fract_x
_atom_site_fract_y
_atom_site_fract_z
_atom_site_U_iso_or_equiv
_atom_site_adp_type
_atom_site_occupancy
_atom_site_symmetry_multiplicity
_atom_site_calc_flag
_atom_site_refinement_flags
C1 C 0.6115(2) 0.0221(2) -0.1020(3) 0.070(2) Uani 1 1 d .
H1 H 0.6392 0.0199 -0.1020 0.084 Uiso 1 1 calc R
C2 C 0.5808(3) 0.0031(2) -0.1553(3) 0.072(2) Uani 1 1 d .
H2 H 0.5875 -0.0115 -0.1900 0.087 Uiso 1 1 calc R
C3 C 0.5392(2) 0.0065(2) -0.1554(3) 0.075(2) Uani 1 1 d .
H3 H 0.5179 -0.0056 -0.1907 0.090 Uiso 1 1 calc R
C4 C 0.5302(2) 0.0277(2) -0.1036(3) 0.067(2) Uani 1 1 d .
H4 H 0.5022 0.0293 -0.1023 0.080 Uiso 1 1 calc R
C5 C 0.5636(2) 0.0469(2) -0.0521(3) 0.0545(18) Uani 1 1 d .
C6 C 0.5590(2) 0.07119(19) 0.0066(3) 0.0477(17) Uani 1 1 d .
C7 C 0.5221(2) 0.0800(2) 0.0143(3) 0.0604(18) Uani 1 1 d .
H7 H 0.4992 0.0711 -0.0188 0.072 Uiso 1 1 calc R
C8 C 0.5183(3) 0.1019(2) 0.0709(3) 0.0601(19) Uani 1 1 d .
C9 C 0.5519(2) 0.1130(2) 0.1206(3) 0.069(2) Uani 1 1 d .
H9 H 0.5492 0.1261 0.1602 0.083 Uiso 1 1 calc R
C10 C 0.5891(2) 0.1046(2) 0.1109(3) 0.073(2) Uani 1 1 d .
H10 H 0.6113 0.1128 0.1450 0.088 Uiso 1 1 calc R
C11 C 0.5964(2) 0.0844(2) 0.0530(3) 0.0549(18) Uani 1 1 d .
C12 C 0.4456(2) 0.1073(2) 0.0275(3) 0.0664(19) Uani 1 1 d .
H12 H 0.4296 0.0760 0.0056 0.080 Uiso 1 1 calc R
C13 C 0.4153(2) 0.1093(2) 0.0859(3) 0.072(2) Uani 1 1 d .
H13 H 0.3870 0.0778 0.0939 0.087 Uiso 1 1 calc R
C14 C 0.4576(3) 0.1173(2) 0.1310(4) 0.076(2) Uani 1 1 d .
C15 C 0.4657(2) 0.1470(3) -0.0208(3) 0.0520(18) Uani 1 1 d .
C16 C 0.4498(2) 0.1388(2) -0.0846(4) 0.074(2) Uani 1 1 d .
H16 H 0.4268 0.1080 -0.0975 0.089 Uiso 1 1 calc R
C17 C 0.4678(3) 0.1760(3) -0.1308(3) 0.083(2) Uani 1 1 d .
H17 H 0.4560 0.1699 -0.1738 0.100 Uiso 1 1 calc R
C18 C 0.5019(3) 0.2204(3) -0.1137(5) 0.076(2) Uani 1 1 d .
C19 C 0.5181(2) 0.2295(3) -0.0483(4) 0.083(2) Uani 1 1 d .
H19 H 0.5408 0.2604 -0.0354 0.099 Uiso 1 1 calc R
C20 C 0.5007(3) 0.1930(3) -0.0034(4) 0.082(2) Uani 1 1 d .
H20 H 0.5124 0.1991 0.0396 0.099 Uiso 1 1 calc R
C21 C 0.5102(3) 0.2530(3) -0.2207(4) 0.165(4) Uani 1 1 d .
H21A H 0.5214 0.2332 -0.2402 0.248 Uiso 1 1 calc R
H21B H 0.5248 0.2834 -0.2427 0.248 Uiso 1 1 calc R
H21C H 0.4760 0.2376 -0.2252 0.248 Uiso 1 1 calc R
C22 C 0.3607(3) 0.1342(3) 0.0584(4) 0.071(2) Uani 1 1 d .
C23 C 0.3434(4) 0.1635(3) 0.0761(4) 0.111(3) Uani 1 1 d .
H23 H 0.3609 0.1891 0.1046 0.133 Uiso 1 1 calc R
C24 C 0.3009(4) 0.1554(3) 0.0524(6) 0.135(4) Uani 1 1 d .
H24 H 0.2903 0.1764 0.0645 0.162 Uiso 1 1 calc R
C25 C 0.2724(3) 0.1178(4) 0.0113(5) 0.122(4) Uani 1 1 d .
H25 H 0.2420 0.1114 -0.0015 0.146 Uiso 1 1 calc R
C26 C 0.2917(3) 0.0903(3) -0.0098(3) 0.098(3) Uani 1 1 d .
H26 H 0.2755 0.0669 -0.0417 0.118 Uiso 1 1 calc R
C27 C 0.3350(3) 0.0967(3) 0.0155(4) 0.088(2) Uani 1 1 d .
H27 H 0.3461 0.0761 0.0036 0.105 Uiso 1 1 calc R
C28 C 0.7135(2) 0.1268(3) -0.0132(4) 0.069(2) Uani 1 1 d .
C29 C 0.7210(2) 0.0872(3) -0.0030(4) 0.072(2) Uani 1 1 d .
C30 C 0.7161(2) 0.0762(3) 0.0636(4) 0.071(2) Uani 1 1 d .
C31 C 0.7059(2) 0.1094(3) 0.0971(3) 0.070(2) Uani 1 1 d .
C32 C 0.7061(2) 0.1410(3) 0.0492(4) 0.071(2) Uani 1 1 d .
C33 C 0.7198(2) 0.1515(2) -0.0775(3) 0.102(2) Uani 1 1 d .
H33A H 0.7015 0.1676 -0.0776 0.152 Uiso 1 1 calc R
H33B H 0.7090 0.1284 -0.1127 0.152 Uiso 1 1 calc R
H33C H 0.7531 0.1746 -0.0839 0.152 Uiso 1 1 calc R
C34 C 0.7364(2) 0.0638(2) -0.0549(3) 0.110(3) Uani 1 1 d .
H34A H 0.7700 0.0751 -0.0504 0.165 Uiso 1 1 calc R
H34B H 0.7302 0.0719 -0.0981 0.165 Uiso 1 1 calc R
H34C H 0.7187 0.0297 -0.0493 0.165 Uiso 1 1 calc R
C35 C 0.7220(2) 0.0384(2) 0.0972(3) 0.126(3) Uani 1 1 d .
H35A H 0.7145 0.0127 0.0668 0.190 Uiso 1 1 calc R
H35B H 0.7007 0.0263 0.1344 0.190 Uiso 1 1 calc R
H35C H 0.7545 0.0517 0.1120 0.190 Uiso 1 1 calc R
C36 C 0.7038(2) 0.1129(2) 0.1718(3) 0.115(3) Uani 1 1 d .
H36A H 0.7338 0.1191 0.1906 0.172 Uiso 1 1 calc R
H36B H 0.6784 0.0832 0.1889 0.172 Uiso 1 1 calc R
H36C H 0.6980 0.1385 0.1830 0.172 Uiso 1 1 calc R
C37 C 0.7045(2) 0.1858(2) 0.0635(3) 0.112(3) Uani 1 1 d .
H37A H 0.7361 0.2131 0.0590 0.167 Uiso 1 1 calc R
H37B H 0.6932 0.1845 0.1077 0.167 Uiso 1 1 calc R
H37C H 0.6833 0.1886 0.0328 0.167 Uiso 1 1 calc R
Cl1 Cl 0.60096(6) -0.00525(5) 0.08613(7) 0.0796(5) Uani 1 1 d .
N1 N 0.60386(18) 0.04346(16) -0.0507(2) 0.0529(14) Uani 1 1 d .
N2 N 0.4798(2) 0.10999(17) 0.0780(3) 0.0679(16) Uani 1 1 d .
O1 O 0.46701(16) 0.12414(17) 0.1881(2) 0.0998(17) Uani 1 1 d .
O2 O 0.52242(18) 0.25978(17) -0.1538(3) 0.1071(18) Uani 1 1 d .
O3 O 0.40347(17) 0.14526(16) 0.0885(2) 0.0780(14) Uani 1 1 d .
Rh1 Rh 0.647817(17) 0.070395(17) 0.03103(2) 0.05842(18) Uani 1 1 d .

loop_
_atom_site_aniso_label
_atom_site_aniso_U_11
_atom_site_aniso_U_22
_atom_site_aniso_U_33
_atom_site_aniso_U_23
_atom_site_aniso_U_13
_atom_site_aniso_U_12
C1 0.077(5) 0.085(6) 0.054(5) -0.013(4) -0.005(4) 0.045(5)
C2 0.091(6) 0.072(5) 0.051(5) -0.011(4) 0.000(4) 0.038(5)
C3 0.065(6) 0.093(6) 0.067(6) -0.011(4) -0.018(4) 0.040(5)
C4 0.078(5) 0.083(5) 0.048(5) -0.018(4) -0.004(4) 0.048(5)
C5 0.055(5) 0.053(5) 0.045(5) 0.005(4) -0.009(4) 0.019(4)
C6 0.054(5) 0.052(4) 0.039(4) -0.003(3) -0.003(4) 0.027(4)
C7 0.064(5) 0.063(5) 0.049(5) -0.007(4) -0.006(4) 0.027(4)
C8 0.077(6) 0.072(5) 0.038(5) 0.004(4) -0.004(4) 0.042(5)
C9 0.078(6) 0.077(5) 0.046(5) -0.014(4) -0.004(4) 0.033(5)
C10 0.058(5) 0.090(6) 0.071(6) -0.003(4) 0.000(4) 0.036(5)
C11 0.062(5) 0.062(5) 0.038(4) -0.003(3) -0.003(4) 0.029(4)
C12 0.072(5) 0.063(5) 0.069(5) 0.005(4) 0.008(5) 0.038(4)
C13 0.079(6) 0.079(6) 0.063(5) -0.001(4) 0.015(5) 0.042(5)
C14 0.080(6) 0.092(6) 0.053(5) 0.002(5) 0.015(5) 0.040(5)
C15 0.044(5) 0.058(5) 0.048(5) -0.005(4) 0.006(4) 0.021(4)
C16 0.075(5) 0.068(6) 0.067(6) 0.012(5) 0.004(5) 0.026(4)
C17 0.088(6) 0.075(6) 0.076(6) 0.006(5) -0.009(5) 0.032(5)
C18 0.078(6) 0.055(6) 0.099(8) 0.013(6) 0.024(5) 0.035(5)
C19 0.094(6) 0.075(7) 0.073(6) -0.024(5) -0.007(5) 0.039(5)
C20 0.097(7) 0.087(7) 0.064(6) -0.007(5) -0.001(5) 0.047(6)
C21 0.225(11) 0.115(8) 0.106(8) 0.042(7) 0.018(8) 0.048(7)
C22 0.077(7) 0.068(6) 0.071(6) 0.009(5) 0.015(5) 0.038(6)
C23 0.102(9) 0.087(8) 0.136(8) 0.023(6) 0.011(7) 0.041(7)
C24 0.122(11) 0.059(7) 0.214(13) 0.012(7) 0.000(9) 0.038(8)
C25 0.099(9) 0.146(10) 0.144(10) 0.084(8) 0.055(8) 0.080(9)
C26 0.085(7) 0.152(9) 0.052(5) 0.017(5) 0.005(5) 0.056(7)
C27 0.091(7) 0.104(7) 0.060(6) -0.002(5) 0.008(5) 0.042(6)
C28 0.079(5) 0.067(6) 0.065(6) 0.015(5) -0.002(4) 0.039(5)
C29 0.066(5) 0.081(6) 0.059(6) -0.002(5) -0.008(4) 0.030(5)
C30 0.066(5) 0.069(6) 0.067(6) 0.016(5) -0.015(4) 0.026(4)
C31 0.061(5) 0.090(6) 0.050(5) 0.003(5) -0.002(4) 0.031(5)
C32 0.076(5) 0.055(5) 0.068(6) 0.005(5) 0.007(4) 0.023(4)
C33 0.103(6) 0.105(6) 0.077(5) 0.043(5) 0.006(5) 0.037(5)
C34 0.093(6) 0.137(7) 0.113(7) -0.026(6) -0.008(5) 0.067(6)
C35 0.124(7) 0.121(7) 0.142(7) 0.043(6) -0.030(6) 0.068(6)
C36 0.079(6) 0.182(8) 0.056(5) -0.003(5) -0.019(4) 0.045(5)
C37 0.104(6) 0.058(5) 0.149(7) 0.005(5) 0.014(5) 0.023(5)
Cl1 0.0873(13) 0.0641(12) 0.0696(12) 0.0041(9) -0.0082(10) 0.0246(11)
N1 0.066(4) 0.059(4) 0.040(3) 0.003(3) 0.003(3) 0.036(3)
N2 0.066(4) 0.085(4) 0.054(4) -0.009(3) 0.003(4) 0.039(4)
O1 0.105(4) 0.139(5) 0.054(3) -0.016(3) 0.000(3) 0.060(3)
O2 0.134(5) 0.071(4) 0.104(5) 0.021(4) 0.008(4) 0.043(4)
O3 0.067(4) 0.081(4) 0.082(4) -0.012(3) 0.008(3) 0.035(3)
Rh1 0.0634(4) 0.0576(4) 0.0494(3) 0.0018(3) -0.0096(3) 0.0266(3)

loop_
_atom_type_symbol
_atom_type_description
_atom_type_scat_dispersion_real
_atom_type_scat_dispersion_imag
_atom_type_scat_source
C C 0.0033 0.0016 'International Tables Vol C Tables 4.2.6.8 and 6.1.1.4'
H H 0.0000 0.0000 'International Tables Vol C Tables 4.2.6.8 and 6.1.1.4'
N N 0.0061 0.0033 'International Tables Vol C Tables 4.2.6.8 and 6.1.1.4'
O O 0.0106 0.0060 'International Tables Vol C Tables 4.2.6.8 and 6.1.1.4'
Cl Cl 0.1484 0.1585 'International Tables Vol C Tables 4.2.6.8 and 6.1.1.4'
Rh Rh -1.1178 0.9187 'International Tables Vol C Tables 4.2.6.8 and 6.1.1.4'

loop_
_geom_angle_atom_site_label_1
_geom_angle_atom_site_label_2
_geom_angle_atom_site_label_3
_geom_angle
N1 C1 C2 124.0(6)
N1 C1 H1 118.0
C2 C1 H1 118.0
C1 C2 C3 118.0(6)
C1 C2 H2 121.0
C3 C2 H2 121.0
C4 C3 C2 119.5(6)
C4 C3 H3 120.2
C2 C3 H3 120.2
C3 C4 C5 119.0(6)
C3 C4 H4 120.5
C5 C4 H4 120.5
N1 C5 C4 122.3(6)
N1 C5 C6 112.5(6)
C4 C5 C6 125.1(7)
C11 C6 C7 124.3(6)
C11 C6 C5 113.4(6)
C7 C6 C5 122.4(6)
C8 C7 C6 120.7(6)
C8 C7 H7 119.6
C6 C7 H7 119.6
N2 C8 C7 119.7(7)
N2 C8 C9 121.9(7)
C7 C8 C9 118.4(7)
C10 C9 C8 119.6(6)
C10 C9 H9 120.2
C8 C9 H9 120.2
C9 C10 C11 124.9(6)
C9 C10 H10 117.5
C11 C10 H10 117.5
C6 C11 C10 112.0(6)
C6 C11 Rh1 118.0(5)
C10 C11 Rh1 130.0(5)
N2 C12 C15 114.6(6)
N2 C12 C13 86.5(5)
C15 C12 C13 118.6(5)
N2 C12 H12 111.6
C15 C12 H12 111.6
C13 C12 H12 111.6
O3 C13 C14 115.0(6)
O3 C13 C12 120.2(6)
C14 C13 C12 86.3(5)
O3 C13 H13 111.0
C14 C13 H13 111.0
C12 C13 H13 111.0
O1 C14 N2 133.2(8)
O1 C14 C13 136.5(7)
N2 C14 C13 90.2(6)
C16 C15 C20 118.2(7)
C16 C15 C12 119.9(7)
C20 C15 C12 121.9(7)
C17 C16 C15 120.8(7)
C17 C16 H16 119.6
C15 C16 H16 119.6
C16 C17 C18 120.6(7)
C16 C17 H17 119.7
C18 C17 H17 119.7
C17 C18 O2 126.5(9)
C17 C18 C19 119.2(7)
O2 C18 C19 114.2(8)
C20 C19 C18 119.9(7)
C20 C19 H19 120.0
C18 C19 H19 120.0
C19 C20 C15 121.1(7)
C19 C20 H20 119.4
C15 C20 H20 119.4
O2 C21 H21A 109.5
O2 C21 H21B 109.5
H21A C21 H21B 109.5
O2 C21 H21C 109.5
H21A C21 H21C 109.5
H21B C21 H21C 109.5
C27 C22 C23 119.9(9)
C27 C22 O3 126.0(9)
C23 C22 O3 114.0(10)
C24 C23 C22 120.0(11)
C24 C23 H23 120.0
C22 C23 H23 120.0
C23 C24 C25 123.7(12)
C23 C24 H24 118.2
C25 C24 H24 118.2
C24 C25 C26 115.8(11)
C24 C25 H25 122.1
C26 C25 H25 122.1
C27 C26 C25 121.9(9)
C27 C26 H26 119.1
C25 C26 H26 119.1
C22 C27 C26 118.4(8)
C22 C27 H27 120.8
C26 C27 H27 120.8
C32 C28 C29 107.1(6)
C32 C28 C33 127.7(7)
C29 C28 C33 124.6(7)
C32 C28 Rh1 69.5(4)
C29 C28 Rh1 73.9(4)
C33 C28 Rh1 128.6(4)
C30 C29 C28 108.8(7)
C30 C29 C34 125.0(8)
C28 C29 C34 125.9(7)
C30 C29 Rh1 70.6(4)
C28 C29 Rh1 68.5(4)
C34 C29 Rh1 131.1(4)
C29 C30 C31 108.0(7)
C29 C30 C35 127.6(8)
C31 C30 C35 124.4(8)
C29 C30 Rh1 73.3(4)
C31 C30 Rh1 67.4(4)
C35 C30 Rh1 126.6(4)
C32 C31 C30 107.1(6)
C32 C31 C36 128.3(8)
C30 C31 C36 123.9(7)
C32 C31 Rh1 71.2(4)
C30 C31 Rh1 74.0(4)
C36 C31 Rh1 127.7(4)
C28 C32 C31 109.0(7)
C28 C32 C37 125.6(7)
C31 C32 C37 125.1(7)
C28 C32 Rh1 72.5(4)
C31 C32 Rh1 70.4(4)
C37 C32 Rh1 128.7(5)
C28 C33 H33A 109.5
C28 C33 H33B 109.5
H33A C33 H33B 109.5
C28 C33 H33C 109.5
H33A C33 H33C 109.5
H33B C33 H33C 109.5
C29 C34 H34A 109.5
C29 C34 H34B 109.5
H34A C34 H34B 109.5
C29 C34 H34C 109.5
H34A C34 H34C 109.5
H34B C34 H34C 109.5
C30 C35 H35A 109.5
C30 C35 H35B 109.5
H35A C35 H35B 109.5
C30 C35 H35C 109.5
H35A C35 H35C 109.5
H35B C35 H35C 109.5
C31 C36 H36A 109.5
C31 C36 H36B 109.5
H36A C36 H36B 109.5
C31 C36 H36C 109.5
H36A C36 H36C 109.5
H36B C36 H36C 109.5
C32 C37 H37A 109.5
C32 C37 H37B 109.5
H37A C37 H37B 109.5
C32 C37 H37C 109.5
H37A C37 H37C 109.5
H37B C37 H37C 109.5
C5 N1 C1 117.1(6)
C5 N1 Rh1 117.8(4)
C1 N1 Rh1 125.1(5)
C14 N2 C8 134.5(7)
C14 N2 C12 96.5(6)
C8 N2 C12 128.7(6)
C18 O2 C21 117.5(7)
C13 O3 C22 115.0(6)
C11 Rh1 N1 78.4(2)
C11 Rh1 C31 108.3(3)
N1 Rh1 C31 165.6(2)
C11 Rh1 C32 96.2(3)
N1 Rh1 C32 129.7(2)
C31 Rh1 C32 38.5(2)
C11 Rh1 C28 118.6(3)
N1 Rh1 C28 101.4(2)
C31 Rh1 C28 64.2(2)
C32 Rh1 C28 38.0(2)
C11 Rh1 C30 145.7(3)
N1 Rh1 C30 135.9(3)
C31 Rh1 C30 38.7(2)
C32 Rh1 C30 63.4(2)
C28 Rh1 C30 62.7(2)
C11 Rh1 C29 156.0(3)
N1 Rh1 C29 105.8(2)
C31 Rh1 C29 62.8(2)
C32 Rh1 C29 62.6(3)
C28 Rh1 C29 37.6(2)
C30 Rh1 C29 36.08(19)
C11 Rh1 Cl1 87.36(16)
N1 Rh1 Cl1 89.67(13)
C31 Rh1 Cl1 103.2(2)
C32 Rh1 Cl1 140.5(2)
C28 Rh1 Cl1 153.2(2)
C30 Rh1 Cl1 92.35(18)
C29 Rh1 Cl1 115.9(2)

loop_
_geom_bond_atom_site_label_1
_geom_bond_atom_site_label_2
_geom_bond_distance
C1 N1 1.335(6)
C1 C2 1.383(7)
C1 H1 0.9300
C2 C3 1.395(7)
C2 H2 0.9300
C3 C4 1.360(7)
C3 H3 0.9300
C4 C5 1.401(7)
C4 H4 0.9300
C5 N1 1.355(6)
C5 C6 1.470(7)
C6 C11 1.417(7)
C6 C7 1.361(7)
C7 C8 1.383(7)
C7 H7 0.9300
C8 N2 1.395(7)
C8 C9 1.389(7)
C9 C10 1.369(7)
C9 H9 0.9300
C10 C11 1.417(7)
C10 H10 0.9300
C11 Rh1 1.972(6)
C12 N2 1.473(7)
C12 C15 1.479(7)
C12 C13 1.555(7)
C12 H12 0.9800
C13 O3 1.390(6)
C13 C14 1.551(8)
C13 H13 0.9800
C14 O1 1.188(7)
C14 N2 1.373(7)
C15 C16 1.366(7)
C15 C20 1.386(7)
C16 C17 1.397(7)
C16 H16 0.9300
C17 C18 1.343(8)
C17 H17 0.9300
C18 O2 1.365(7)
C18 C19 1.399(8)
C19 C20 1.366(7)
C19 H19 0.9300
C20 H20 0.9300
C21 O2 1.397(7)
C21 H21A 0.9600
C21 H21B 0.9600
C21 H21C 0.9600
C22 C27 1.378(8)
C22 C23 1.363(9)
C22 O3 1.381(8)
C23 C24 1.345(10)
C23 H23 0.9300
C24 C25 1.375(10)
C24 H24 0.9300
C25 C26 1.381(9)
C25 H25 0.9300
C26 C27 1.401(8)
C26 H26 0.9300
C27 H27 0.9300
C28 C32 1.404(8)
C28 C29 1.427(8)
C28 C33 1.487(7)
C28 Rh1 2.175(6)
C29 C30 1.381(7)
C29 C34 1.513(7)
C29 Rh1 2.247(7)
C30 C31 1.439(8)
C30 C35 1.487(7)
C30 Rh1 2.213(6)
C31 C32 1.403(8)
C31 C36 1.518(7)
C31 Rh1 2.125(6)
C32 C37 1.498(7)
C32 Rh1 2.135(6)
C33 H33A 0.9600
C33 H33B 0.9600
C33 H33C 0.9600
C34 H34A 0.9600
C34 H34B 0.9600
C34 H34C 0.9600
C35 H35A 0.9600
C35 H35B 0.9600
C35 H35C 0.9600
C36 H36A 0.9600
C36 H36B 0.9600
C36 H36C 0.9600
C37 H37A 0.9600
C37 H37B 0.9600
C37 H37C 0.9600
Cl1 Rh1 2.4046(16)
N1 Rh1 2.064(5)

loop_
_geom_torsion_atom_site_label_1
_geom_torsion_atom_site_label_2
_geom_torsion_atom_site_label_3
_geom_torsion_atom_site_label_4
_geom_torsion
N1 C1 C2 C3 0.1(10)
C1 C2 C3 C4 -0.7(9)
C2 C3 C4 C5 1.9(9)
C3 C4 C5 N1 -2.7(9)
C3 C4 C5 C6 179.3(5)
N1 C5 C6 C11 -2.0(7)
C4 C5 C6 C11 176.1(5)
N1 C5 C6 C7 177.7(5)
C4 C5 C6 C7 -4.2(9)
C11 C6 C7 C8 -1.9(9)
C5 C6 C7 C8 178.4(5)
C6 C7 C8 N2 -179.2(5)
C6 C7 C8 C9 -2.5(9)
N2 C8 C9 C10 -179.6(6)
C7 C8 C9 C10 3.7(9)
C8 C9 C10 C11 -0.7(10)
C7 C6 C11 C10 4.5(8)
C5 C6 C11 C10 -175.8(5)
C7 C6 C11 Rh1 -177.9(4)
C5 C6 C11 Rh1 1.8(6)
C9 C10 C11 C6 -3.2(9)
C9 C10 C11 Rh1 179.6(5)
N2 C12 C13 O3 122.5(6)
C15 C12 C13 O3 6.3(10)
N2 C12 C13 C14 5.6(5)
C15 C12 C13 C14 -110.6(7)
O3 C13 C14 O1 56.1(12)
C12 C13 C14 O1 177.9(9)
O3 C13 C14 N2 -127.8(6)
C12 C13 C14 N2 -6.0(5)
N2 C12 C15 C16 146.3(6)
C13 C12 C15 C16 -113.7(7)
N2 C12 C15 C20 -33.5(9)
C13 C12 C15 C20 66.4(9)
C20 C15 C16 C17 -1.2(10)
C12 C15 C16 C17 178.9(6)
C15 C16 C17 C18 1.7(10)
C16 C17 C18 O2 -179.9(6)
C16 C17 C18 C19 -2.4(10)
C17 C18 C19 C20 2.7(11)
O2 C18 C19 C20 -179.5(6)
C18 C19 C20 C15 -2.3(11)
C16 C15 C20 C19 1.5(10)
C12 C15 C20 C19 -178.6(6)
C27 C22 C23 C24 0.8(12)
O3 C22 C23 C24 -177.3(8)
C22 C23 C24 C25 1.5(15)
C23 C24 C25 C26 -5.5(15)
C24 C25 C26 C27 7.5(12)
C23 C22 C27 C26 1.2(11)
O3 C22 C27 C26 179.0(6)
C25 C26 C27 C22 -5.5(11)
C32 C28 C29 C30 2.6(7)
C33 C28 C29 C30 174.6(6)
Rh1 C28 C29 C30 -59.3(5)
C32 C28 C29 C34 -172.1(6)
C33 C28 C29 C34 -0.1(10)
Rh1 C28 C29 C34 126.0(6)
C32 C28 C29 Rh1 61.9(4)
C33 C28 C29 Rh1 -126.1(6)
C28 C29 C30 C31 -0.7(7)
C34 C29 C30 C31 174.1(6)
Rh1 C29 C30 C31 -58.7(5)
C28 C29 C30 C35 -178.4(6)
C34 C29 C30 C35 -3.6(11)
Rh1 C29 C30 C35 123.6(7)
C28 C29 C30 Rh1 58.0(5)
C34 C29 C30 Rh1 -127.3(6)
C29 C30 C31 C32 -1.5(8)
C35 C30 C31 C32 176.3(6)
Rh1 C30 C31 C32 -63.9(4)
C29 C30 C31 C36 -172.5(6)
C35 C30 C31 C36 5.3(10)
Rh1 C30 C31 C36 125.1(6)
C29 C30 C31 Rh1 62.4(5)
C35 C30 C31 Rh1 -119.8(6)
C29 C28 C32 C31 -3.6(8)
C33 C28 C32 C31 -175.2(6)
Rh1 C28 C32 C31 61.3(5)
C29 C28 C32 C37 169.7(6)
C33 C28 C32 C37 -2.0(11)
Rh1 C28 C32 C37 -125.5(7)
C29 C28 C32 Rh1 -64.8(5)
C33 C28 C32 Rh1 123.5(7)
C30 C31 C32 C28 3.1(8)
C36 C31 C32 C28 173.6(6)
Rh1 C31 C32 C28 -62.7(5)
C30 C31 C32 C37 -170.1(6)
C36 C31 C32 C37 0.4(11)
Rh1 C31 C32 C37 124.1(7)
C30 C31 C32 Rh1 65.8(5)
C36 C31 C32 Rh1 -123.7(7)
C4 C5 N1 C1 2.2(8)
C6 C5 N1 C1 -179.7(5)
C4 C5 N1 Rh1 -176.8(4)
C6 C5 N1 Rh1 1.4(6)
C2 C1 N1 C5 -0.8(9)
C2 C1 N1 Rh1 178.0(4)
O1 C14 N2 C8 9.4(14)
C13 C14 N2 C8 -166.9(7)
O1 C14 N2 C12 -177.3(9)
C13 C14 N2 C12 6.4(5)
C7 C8 N2 C14 157.8(7)
C9 C8 N2 C14 -18.8(11)
C7 C8 N2 C12 -13.6(10)
C9 C8 N2 C12 169.8(6)
C15 C12 N2 C14 113.6(6)
C13 C12 N2 C14 -6.4(5)
C15 C12 N2 C8 -72.6(8)
C13 C12 N2 C8 167.5(6)
C17 C18 O2 C21 -6.2(11)
C19 C18 O2 C21 176.2(7)
C14 C13 O3 C22 -168.5(5)
C12 C13 O3 C22 90.6(7)
C27 C22 O3 C13 -14.7(9)
C23 C22 O3 C13 163.3(6)
C6 C11 Rh1 N1 -0.8(4)
C10 C11 Rh1 N1 176.3(6)
C6 C11 Rh1 C31 166.0(4)
C10 C11 Rh1 C31 -17.0(6)
C6 C11 Rh1 C32 128.5(5)
C10 C11 Rh1 C32 -54.5(6)
C6 C11 Rh1 C28 96.0(5)
C10 C11 Rh1 C28 -87.0(6)
C6 C11 Rh1 C30 178.7(4)
C10 C11 Rh1 C30 -4.2(8)
C6 C11 Rh1 C29 102.1(7)
C10 C11 Rh1 C29 -80.8(8)
C6 C11 Rh1 Cl1 -91.0(4)
C10 C11 Rh1 Cl1 86.1(5)
C5 N1 Rh1 C11 -0.4(4)
C1 N1 Rh1 C11 -179.2(5)
C5 N1 Rh1 C31 -119.5(11)
C1 N1 Rh1 C31 61.6(13)
C5 N1 Rh1 C32 -88.9(5)
C1 N1 Rh1 C32 92.3(5)
C5 N1 Rh1 C28 -117.6(4)
C1 N1 Rh1 C28 63.5(5)
C5 N1 Rh1 C30 -180.0(4)
C1 N1 Rh1 C30 1.2(6)
C5 N1 Rh1 C29 -156.1(4)
C1 N1 Rh1 C29 25.1(5)
C5 N1 Rh1 Cl1 87.0(4)
C1 N1 Rh1 Cl1 -91.9(5)
C32 C31 Rh1 C11 -76.6(5)
C30 C31 Rh1 C11 168.5(4)
C36 C31 Rh1 C11 47.7(8)
C32 C31 Rh1 N1 39.1(14)
C30 C31 Rh1 N1 -75.8(13)
C36 C31 Rh1 N1 163.4(8)
C30 C31 Rh1 C32 -114.9(6)
C36 C31 Rh1 C32 124.3(10)
C32 C31 Rh1 C28 37.0(4)
C30 C31 Rh1 C28 -77.8(4)
C36 C31 Rh1 C28 161.4(9)
C32 C31 Rh1 C30 114.9(6)
C36 C31 Rh1 C30 -120.8(10)
C32 C31 Rh1 C29 79.2(4)
C30 C31 Rh1 C29 -35.6(4)
C36 C31 Rh1 C29 -156.4(9)
C32 C31 Rh1 Cl1 -168.2(4)
C30 C31 Rh1 Cl1 76.9(4)
C36 C31 Rh1 Cl1 -43.9(7)
C28 C32 Rh1 C11 -130.0(4)
C31 C32 Rh1 C11 111.7(5)
C37 C32 Rh1 C11 -8.0(7)
C28 C32 Rh1 N1 -49.9(5)
C31 C32 Rh1 N1 -168.2(4)
C37 C32 Rh1 N1 72.0(8)
C28 C32 Rh1 C31 118.3(6)
C37 C32 Rh1 C31 -119.7(9)
C31 C32 Rh1 C28 -118.3(6)
C37 C32 Rh1 C28 122.0(9)
C28 C32 Rh1 C30 78.9(4)
C31 C32 Rh1 C30 -39.3(4)
C37 C32 Rh1 C30 -159.1(8)
C28 C32 Rh1 C29 38.3(4)
C31 C32 Rh1 C29 -80.0(4)
C37 C32 Rh1 C29 160.2(8)
C28 C32 Rh1 Cl1 136.5(4)
C31 C32 Rh1 Cl1 18.3(6)
C37 C32 Rh1 Cl1 -101.5(7)
C32 C28 Rh1 C11 60.2(5)
C29 C28 Rh1 C11 175.9(4)
C33 C28 Rh1 C11 -62.4(8)
C32 C28 Rh1 N1 143.0(4)
C29 C28 Rh1 N1 -101.2(4)
C33 C28 Rh1 N1 20.5(7)
C32 C28 Rh1 C31 -37.5(4)
C29 C28 Rh1 C31 78.3(4)
C33 C28 Rh1 C31 -160.0(8)
C29 C28 Rh1 C32 115.8(6)
C33 C28 Rh1 C32 -122.5(9)
C32 C28 Rh1 C30 -80.9(4)
C29 C28 Rh1 C30 34.9(4)
C33 C28 Rh1 C30 156.6(8)
C32 C28 Rh1 C29 -115.8(6)
C33 C28 Rh1 C29 121.7(9)
C32 C28 Rh1 Cl1 -104.2(6)
C29 C28 Rh1 Cl1 11.6(7)
C33 C28 Rh1 Cl1 133.3(5)
C29 C30 Rh1 C11 -137.9(5)
C31 C30 Rh1 C11 -19.6(7)
C35 C30 Rh1 C11 97.3(8)
C29 C30 Rh1 N1 41.4(6)
C31 C30 Rh1 N1 159.7(4)
C35 C30 Rh1 N1 -83.4(7)
C29 C30 Rh1 C31 -118.3(6)
C35 C30 Rh1 C31 116.9(9)
C29 C30 Rh1 C32 -79.2(4)
C31 C30 Rh1 C32 39.1(4)
C35 C30 Rh1 C32 156.0(9)
C29 C30 Rh1 C28 -36.3(4)
C31 C30 Rh1 C28 82.0(4)
C35 C30 Rh1 C28 -161.2(9)
C31 C30 Rh1 C29 118.3(6)
C35 C30 Rh1 C29 -124.8(10)
C29 C30 Rh1 Cl1 133.4(5)
C31 C30 Rh1 Cl1 -108.3(4)
C35 C30 Rh1 Cl1 8.5(7)
C30 C29 Rh1 C11 111.5(7)
C28 C29 Rh1 C11 -8.8(9)
C34 C29 Rh1 C11 -128.4(7)
C30 C29 Rh1 N1 -151.4(4)
C28 C29 Rh1 N1 88.2(4)
C34 C29 Rh1 N1 -31.3(8)
C30 C29 Rh1 C31 38.2(4)
C28 C29 Rh1 C31 -82.2(4)
C34 C29 Rh1 C31 158.3(9)
C30 C29 Rh1 C32 81.7(4)
C28 C29 Rh1 C32 -38.6(4)
C34 C29 Rh1 C32 -158.2(9)
C30 C29 Rh1 C28 120.4(6)
C34 C29 Rh1 C28 -119.6(9)
C28 C29 Rh1 C30 -120.4(6)
C34 C29 Rh1 C30 120.1(10)
C30 C29 Rh1 Cl1 -53.9(5)
C28 C29 Rh1 Cl1 -174.2(4)
C34 C29 Rh1 Cl1 66.2(7)

loop_
_platon_squeeze_void_nr
_platon_squeeze_void_average_x
_platon_squeeze_void_average_y
_platon_squeeze_void_average_z
_platon_squeeze_void_volume
_platon_squeeze_void_count_electrons
_platon_squeeze_void_content
1 0.000 0.000 -0.001 1535 351 ' '
2 0.333 0.667 0.670 1541 352 ' '
3 0.667 0.333 0.336 1541 352 ' '
